data_2224022
loop_
_publ_author_name
'Polishchuk, Anna V.'
'Karaseva, Emilia T.'
'Pushilin, Mikhail A.'

_publ_section_title
;
 Piperazine-1,4-diium bis[tetrachloridoaurate(III)] dihydrate
;
_journal_coeditor_code SU2149
_journal_issue 11
_journal_name_full 'Acta Crystallographica Section E'
_journal_page_first m1377
_journal_paper_doi 10.1107/S1600536809041063
_journal_volume 65
_journal_year 2009
_chemical_formula_iupac '(C4 H12 N2) [Au Cl4]2, 2H2 O'
_chemical_formula_moiety 'C4 H12 N2 2+, 2(Au Cl4 -), 2(H2 O)'
_chemical_formula_sum 'C4 H16 Au2 Cl8 N2 O2'
_chemical_formula_weight 801.72
_chemical_name_common 'piperazinediium tetrachloroaurate(III)'
_chemical_name_systematic
;
Piperazine-1,4-diium bis[tetrachloridoaurate(III)] dihydrate
;
_space_group_IT_number 14
_symmetry_cell_setting monoclinic
_symmetry_space_group_name_Hall '-P 2ybc'
_symmetry_space_group_name_H-M 'P 1 21/c 1'
_atom_sites_solution_hydrogens geom
_atom_sites_solution_primary direct
_atom_sites_solution_secondary difmap
_audit_creation_method SHELXL-97
_cell_angle_alpha 90.00
_cell_angle_beta 105.565(3)
_cell_angle_gamma 90.00
_cell_formula_units_Z 2
_cell_length_a 7.7327(11)
_cell_length_b 10.1114(15)
_cell_length_c 11.9024(18)
_cell_measurement_reflns_used 1008
_cell_measurement_temperature 296(2)
_cell_measurement_theta_max 30.558
_cell_measurement_theta_min 3.397
_cell_volume 896.5(2)
_computing_cell_refinement 'SAINT (Bruker, 2007)'
_computing_data_collection 'SMART (Bruker, 2007)'
_computing_data_reduction 'SAINT (Bruker, 2007)'
_computing_molecular_graphics 'SHELXTL (Sheldrick, 2008)'
_computing_publication_material 'publCIF (Westrip, 2009)'
_computing_structure_refinement 'SHELXL97 (Sheldrick, 2008)'
_computing_structure_solution 'SHELXS97 (Sheldrick, 2008)'
_diffrn_ambient_temperature 296(2)
_diffrn_detector_area_resol_mean 8.33
_diffrn_measured_fraction_theta_full 0.996
_diffrn_measured_fraction_theta_max 0.881
_diffrn_measurement_device_type 'Bruker SMART CCD 1000'
_diffrn_measurement_method \w
_diffrn_radiation_monochromator graphite
_diffrn_radiation_type MoK\a
_diffrn_radiation_wavelength 0.71073
_diffrn_reflns_av_R_equivalents 0.0178
_diffrn_reflns_av_sigmaI/netI 0.0198
_diffrn_reflns_limit_h_max 9
_diffrn_reflns_limit_h_min -10
_diffrn_reflns_limit_k_max 12
_diffrn_reflns_limit_k_min -13
_diffrn_reflns_limit_l_max 17
_diffrn_reflns_limit_l_min -14
_diffrn_reflns_number 6689
_diffrn_reflns_theta_full 25.00
_diffrn_reflns_theta_max 31.50
_diffrn_reflns_theta_min 2.69
_diffrn_standards_decay_% 0
_exptl_absorpt_coefficient_mu 17.531
_exptl_absorpt_correction_T_max 0.25061
_exptl_absorpt_correction_T_min 0.04257
_exptl_absorpt_correction_type gaussian
_exptl_absorpt_process_details '(XPREP and SADABS; Bruker, 2003)'
_exptl_crystal_colour yellow
_exptl_crystal_density_diffrn 2.970
_exptl_crystal_density_method 'not measured'
_exptl_crystal_description prism
_exptl_crystal_F_000 728
_exptl_crystal_size_max 0.33
_exptl_crystal_size_mid 0.23
_exptl_crystal_size_min 0.08
_refine_diff_density_max 1.360
_refine_diff_density_min -0.747
_refine_ls_extinction_coef 0.01512(17)
_refine_ls_extinction_expression Fc^*^=kFc[1+0.001xFc^2^\l^3^/sin(2\q)]^-1/4^
_refine_ls_extinction_method 'SHELXL97 (Sheldrick, 2008)'
_refine_ls_goodness_of_fit_ref 1.086
_refine_ls_hydrogen_treatment mixed
_refine_ls_matrix_type full
_refine_ls_number_parameters 89
_refine_ls_number_reflns 2630
_refine_ls_number_restraints 2
_refine_ls_restrained_S_all 1.086
_refine_ls_R_factor_all 0.0199
_refine_ls_R_factor_gt 0.0178
_refine_ls_shift/su_max 0.002
_refine_ls_shift/su_mean 0.000
_refine_ls_structure_factor_coef Fsqd
_refine_ls_weighting_details 'calc w=1/[\s^2^(Fo^2^)+(0.0203P)^2^+0.7643P] where P=(Fo^2^+2Fc^2^)/3'
_refine_ls_weighting_scheme calc
_refine_ls_wR_factor_gt 0.0436
_refine_ls_wR_factor_ref 0.0444
_reflns_number_gt 2446
_reflns_number_total 2630
_reflns_threshold_expression I>2\s(I)
_cod_data_source_file su2149.cif
_cod_data_source_block I
_cod_original_sg_symbol_H-M 'P 21/c'
_cod_database_code 2224022
_cod_database_fobs_code 2224022

loop_
_symmetry_equiv_pos_as_xyz
'x, y, z'
'-x, y+1/2, -z+1/2'
'-x, -y, -z'
'x, -y-1/2, z-1/2'

loop_
_atom_site_type_symbol
_atom_site_label
_atom_site_fract_x
_atom_site_fract_y
_atom_site_fract_z
_atom_site_U_iso_or_equiv
_atom_site_adp_type
_atom_site_calc_flag
_atom_site_refinement_flags
_atom_site_occupancy
_atom_site_disorder_assembly
_atom_site_disorder_group
Au Au1 0.258077(10) 0.481141(8) 0.040268(7) 0.03248(2) Uani d . 1 . .
Cl Cl1 0.22668(9) 0.31457(6) 0.16243(5) 0.04886(14) Uani d . 1 . .
Cl Cl2 0.12348(9) 0.34990(6) -0.11438(5) 0.04885(15) Uani d . 1 . .
Cl Cl3 0.29217(10) 0.64504(6) -0.08394(6) 0.05264(16) Uani d . 1 . .
Cl Cl4 0.39054(10) 0.60981(7) 0.19756(6) 0.05297(16) Uani d . 1 . .
O O1 0.5108(2) 0.88550(19) 0.07637(17) 0.0495(4) Uani d D 1 . .
H H1 0.499(5) 0.8047(14) 0.075(3) 0.074 Uiso d D 1 . .
H H2 0.546(5) 0.890(4) 0.1494(12) 0.074 Uiso d D 1 . .
N N1 0.1859(2) 0.02747(18) 0.01336(18) 0.0360(4) Uani d . 1 . .
H H1A 0.1882 0.1163 0.0188 0.043 Uiso calc R 1 . .
H H1B 0.2985 -0.0004 0.0190 0.043 Uiso calc R 1 . .
C C2 0.1246(3) -0.0285(2) 0.1115(2) 0.0390(5) Uani d . 1 . .
H H2A 0.2018 0.0029 0.1849 0.047 Uiso calc R 1 . .
H H2B 0.1330 -0.1242 0.1106 0.047 Uiso calc R 1 . .
C C3 -0.0679(3) 0.0117(2) 0.1018(2) 0.0384(5) Uani d . 1 . .
H H3A -0.1087 -0.0305 0.1632 0.046 Uiso calc R 1 . .
H H3B -0.0741 0.1067 0.1113 0.046 Uiso calc R 1 . .

loop_
_atom_site_aniso_label
_atom_site_aniso_U_11
_atom_site_aniso_U_22
_atom_site_aniso_U_33
_atom_site_aniso_U_12
_atom_site_aniso_U_13
_atom_site_aniso_U_23
Au1 0.03239(3) 0.02880(4) 0.03751(4) 0.00020(3) 0.01157(3) -0.00039(3)
Cl1 0.0685(3) 0.0368(3) 0.0414(3) -0.0146(2) 0.0150(2) 0.0013(2)
Cl2 0.0623(3) 0.0419(3) 0.0398(3) -0.0061(3) 0.0092(2) -0.0053(2)
Cl3 0.0701(4) 0.0397(3) 0.0488(3) -0.0048(3) 0.0172(3) 0.0087(2)
Cl4 0.0677(3) 0.0412(3) 0.0463(3) -0.0155(3) 0.0088(3) -0.0056(2)
O1 0.0402(7) 0.0474(9) 0.0594(10) 0.0011(7) 0.0107(7) 0.0196(8)
N1 0.0297(7) 0.0361(9) 0.0450(9) -0.0024(6) 0.0151(7) -0.0022(7)
C2 0.0357(9) 0.0425(12) 0.0386(11) 0.0013(8) 0.0096(8) 0.0047(8)
C3 0.0371(9) 0.0442(11) 0.0382(10) -0.0045(8) 0.0176(8) -0.0048(8)

loop_
_atom_type_symbol
_atom_type_description
_atom_type_scat_dispersion_real
_atom_type_scat_dispersion_imag
_atom_type_scat_source
C C 0.0033 0.0016 'International Tables Vol C Tables 4.2.6.8 and 6.1.1.4'
H H 0.0000 0.0000 'International Tables Vol C Tables 4.2.6.8 and 6.1.1.4'
N N 0.0061 0.0033 'International Tables Vol C Tables 4.2.6.8 and 6.1.1.4'
O O 0.0106 0.0060 'International Tables Vol C Tables 4.2.6.8 and 6.1.1.4'
Au Au -2.0133 8.8022 'International Tables Vol C Tables 4.2.6.8 and 6.1.1.4'
Cl Cl 0.1484 0.1585 'International Tables Vol C Tables 4.2.6.8 and 6.1.1.4'

loop_
_geom_angle_atom_site_label_1
_geom_angle_atom_site_label_2
_geom_angle_atom_site_label_3
_geom_angle_site_symmetry_1
_geom_angle_site_symmetry_3
_geom_angle
_geom_angle_publ_flag
Cl1 Au1 Cl2 . . 88.92(3) n
Cl1 Au1 Cl3 . . 178.87(3) n
Cl2 Au1 Cl3 . . 90.39(3) n
Cl1 Au1 Cl4 . . 89.95(3) n
Cl2 Au1 Cl4 . . 178.82(2) n
Cl3 Au1 Cl4 . . 90.74(3) n
H1 O1 H2 . . 94(3) n
C3 N1 C2 3 . 112.20(17) n
C3 N1 H1A 3 . 109.2 ?
C2 N1 H1A . . 109.2 ?
C3 N1 H1B 3 . 109.2 ?
C2 N1 H1B . . 109.2 ?
H1A N1 H1B . . 107.9 ?
N1 C2 C3 . . 110.55(18) n
N1 C2 H2A . . 109.5 ?
C3 C2 H2A . . 109.5 ?
N1 C2 H2B . . 109.5 ?
C3 C2 H2B . . 109.5 ?
H2A C2 H2B . . 108.1 ?
N1 C3 C2 3 . 110.31(19) n
N1 C3 H3A 3 . 109.6 ?
C2 C3 H3A . . 109.6 ?
N1 C3 H3B 3 . 109.6 ?
C2 C3 H3B . . 109.6 ?
H3A C3 H3B . . 108.1 ?

loop_
_geom_bond_atom_site_label_1
_geom_bond_atom_site_label_2
_geom_bond_site_symmetry_2
_geom_bond_distance
_geom_bond_publ_flag
Au1 Cl1 . 2.2802(6) n
Au1 Cl2 . 2.2813(6) n
Au1 Cl3 . 2.2827(7) n
Au1 Cl4 . 2.2842(7) n
O1 H1 . 0.822(14) ?
O1 H2 . 0.839(13) ?
N1 C3 3 1.482(3) n
N1 C2 . 1.486(3) n
N1 H1A . 0.9000 ?
N1 H1B . 0.9000 ?
C2 C3 . 1.517(3) n
C2 H2A . 0.9700 ?
C2 H2B . 0.9700 ?
C3 H3A . 0.9700 ?
C3 H3B . 0.9700 ?

loop_
_geom_hbond_atom_site_label_D
_geom_hbond_atom_site_label_H
_geom_hbond_atom_site_label_A
_geom_hbond_site_symmetry_A
_geom_hbond_distance_DH
_geom_hbond_distance_HA
_geom_hbond_distance_DA
_geom_hbond_angle_DHA
N1 H1B O1 1_545 0.90 1.97 2.815(3) 155
N1 H1B O1 3_665 0.90 2.39 2.960(3) 121
O1 H2 Cl1 2_655 0.839(13) 2.57(2) 3.3035(19) 147(3)
O1 H2 Cl4 2_655 0.839(13) 2.83(3) 3.445(2) 131(3)
O1 H1 Cl4 . 0.822(14) 2.71(3) 3.382(2) 140(3)
O1 H1 Cl3 . 0.822(14) 2.67(3) 3.268(2) 131(3)
N1 H1A Cl1 . 0.90 2.60 3.373(2) 144
N1 H1A Cl2 . 0.90 2.81 3.575(2) 143
